data_7049013
loop_
_publ_author_name
'Costes, Jean-Pierre'
'Mallet-Ladeira, Sonia'
'Vendier, Laure'
'Maurice, R\'emi'
'Wernsdorfer, Wolfgang'

_publ_section_title
;
 Influence of ancillary ligands and solvents on the nuclearity of Ni-Ln
 complexes.
;
_journal_issue 10
_journal_name_full 'Dalton transactions (Cambridge, England : 2003)'
_journal_page_first 3404
_journal_page_last 3414
_journal_paper_doi 10.1039/c9dt00370c
_journal_volume 48
_journal_year 2019
_chemical_compound_source 'synthesis as described'
_chemical_formula_moiety 'C42 H54 N4 Ni O11 Y Zn, 3(C F3 O3 S), 2(C H2 Cl2)'
_chemical_formula_sum 'C47 H58 Cl4 F9 N4 Ni O20 S3 Y Zn'
_chemical_formula_weight 1620.94
_space_group_IT_number 14
_space_group_name_Hall '-P 2ybc'
_space_group_name_H-M_alt 'P 1 21/c 1'
_symmetry_cell_setting monoclinic
_symmetry_Int_Tables_number 14
_symmetry_space_group_name_Hall '-P 2ybc'
_symmetry_space_group_name_H-M 'P 1 21/c 1'
_atom_sites_solution_hydrogens mixed
_audit_creation_date 2019-01-25T16:34:27-00:00
_audit_creation_method 'WinGX routine CIF_UPDATE'
_audit_update_record
;
2019-02-11 deposited with the CCDC.    2019-02-13 downloaded from the CCDC.
;
_cell_angle_alpha 90
_cell_angle_beta 104.880(2)
_cell_angle_gamma 90
_cell_formula_units_Z 4
_cell_length_a 16.9580(4)
_cell_length_b 16.2440(4)
_cell_length_c 24.3930(6)
_cell_measurement_reflns_used 7828
_cell_measurement_temperature 180(2)
_cell_measurement_theta_max 29.2516
_cell_measurement_theta_min 2.8736
_cell_volume 6494.1(3)
_computing_cell_refinement
;
        CrysAlisPro, Agilent Technologies,
        Version 1.171.35.21 (release 20-01-2012 CrysAlis171 .NET)
        (compiled Jan 23 2012,18:06:46)
;
_computing_data_collection
;
        CrysAlisPro, Agilent Technologies,
        Version 1.171.35.21 (release 20-01-2012 CrysAlis171 .NET)
        (compiled Jan 23 2012,18:06:46)
;
_computing_data_reduction
;
        CrysAlisPro, Agilent Technologies,
        Version 1.171.35.21 (release 20-01-2012 CrysAlis171 .NET)
        (compiled Jan 23 2012,18:06:46)
;
_computing_structure_refinement 'SHELXL-2016/4 (Sheldrick, 2016)'
_diffrn_ambient_temperature 180(2)
_diffrn_detector_area_resol_mean 16.1978
_diffrn_measured_fraction_theta_full 0.998
_diffrn_measured_fraction_theta_max 0.882
_diffrn_measurement_device_type 'Xcalibur, Eos, Gemini ultra'
_diffrn_measurement_method '\w scans'
_diffrn_orient_matrix_UB_11 0.0393582
_diffrn_orient_matrix_UB_12 0.0165373
_diffrn_orient_matrix_UB_13 0.0019597
_diffrn_orient_matrix_UB_21 -0.0180438
_diffrn_orient_matrix_UB_22 0.036275
_diffrn_orient_matrix_UB_23 -0.0139254
_diffrn_orient_matrix_UB_31 0.000233
_diffrn_orient_matrix_UB_32 0.017769
_diffrn_orient_matrix_UB_33 0.0265978
_diffrn_radiation_monochromator graphite
_diffrn_radiation_type MoK\a
_diffrn_radiation_wavelength 0.71073
_diffrn_reflns_av_R_equivalents 0.0715
_diffrn_reflns_av_unetI/netI 0.1617
_diffrn_reflns_Laue_measured_fraction_full 0.998
_diffrn_reflns_Laue_measured_fraction_max 0.882
_diffrn_reflns_limit_h_max 22
_diffrn_reflns_limit_h_min -22
_diffrn_reflns_limit_k_max 21
_diffrn_reflns_limit_k_min -20
_diffrn_reflns_limit_l_max 30
_diffrn_reflns_limit_l_min -31
_diffrn_reflns_number 58205
_diffrn_reflns_point_group_measured_fraction_full 0.998
_diffrn_reflns_point_group_measured_fraction_max 0.882
_diffrn_reflns_theta_full 25
_diffrn_reflns_theta_max 29.316
_diffrn_reflns_theta_min 2.879
_exptl_absorpt_coefficient_mu 1.898
_exptl_absorpt_correction_T_max 0.9875
_exptl_absorpt_correction_T_min 0.7473
_exptl_absorpt_correction_type multi-scan
_exptl_absorpt_process_details
;
        CrysAlisPro, Agilent Technologies,
        Version 1.171.35.21 (release 20-01-2012 CrysAlis171 .NET)
        (compiled Jan 23 2012,18:06:46)
        Empirical absorption correction using spherical harmonics,
 implemented in SCALE3 ABSPACK scaling algorithm.
;
_exptl_crystal_colour 'pale green'
_exptl_crystal_density_diffrn 1.658
_exptl_crystal_density_method 'not measured'
_exptl_crystal_description platelet
_exptl_crystal_F_000 3288
_exptl_crystal_size_max 0.15
_exptl_crystal_size_mid 0.08
_exptl_crystal_size_min 0.02
_refine_diff_density_max 0.866
_refine_diff_density_min -0.812
_refine_diff_density_rms 0.105
_refine_ls_extinction_method none
_refine_ls_goodness_of_fit_ref 1.038
_refine_ls_hydrogen_treatment mixed
_refine_ls_matrix_type full
_refine_ls_number_parameters 839
_refine_ls_number_reflns 15697
_refine_ls_number_restraints 4
_refine_ls_restrained_S_all 1.037
_refine_ls_R_factor_all 0.1102
_refine_ls_R_factor_gt 0.059
_refine_ls_shift/su_max 0.003
_refine_ls_shift/su_mean 0
_refine_ls_structure_factor_coef Fsqd
_refine_ls_weighting_details 'w=1/[\s^2^(Fo^2^)+(0.0498P)^2^+11.4687P] where P=(Fo^2^+2Fc^2^)/3'
_refine_ls_weighting_scheme calc
_refine_ls_wR_factor_gt 0.1216
_refine_ls_wR_factor_ref 0.1414
_reflns_Friedel_coverage 0
_reflns_number_gt 10102
_reflns_number_total 15697
_reflns_threshold_expression 'I > 2\s(I)'
_cod_data_source_file c9dt00370c2.cif
_cod_data_source_block compound8
_cod_depositor_comments 'Adding full bibliography for 7049013--7049016.cif.'
_cod_original_sg_symbol_H-M 'P 21/c'
_cod_database_code 7049013

loop_
_symmetry_equiv_pos_as_xyz
'x, y, z'
'-x, y+1/2, -z+1/2'
'-x, -y, -z'
'x, -y-1/2, z-1/2'

loop_
_atom_site_label
_atom_site_type_symbol
_atom_site_fract_x
_atom_site_fract_y
_atom_site_fract_z
_atom_site_U_iso_or_equiv
_atom_site_adp_type
_atom_site_occupancy
_atom_site_site_symmetry_order
_atom_site_calc_flag
_atom_site_refinement_flags_posn
_atom_site_refinement_flags_adp
Y1 Y 0.38527(2) 0.31778(3) 0.33539(2) 0.01842(10) Uani 1 1 d . .
NI1 Ni 0.57699(3) 0.23777(3) 0.41185(2) 0.01696(12) Uani 1 1 d . .
O3 O 0.45777(17) 0.20861(18) 0.39218(12) 0.0216(6) Uani 1 1 d . .
C4 C 0.4267(3) 0.1345(3) 0.39896(17) 0.0208(9) Uani 1 1 d . .
C5 C 0.4733(3) 0.0642(3) 0.41973(17) 0.0237(10) Uani 1 1 d . .
C6 C 0.5622(3) 0.0633(3) 0.43975(17) 0.0242(10) Uani 1 1 d . .
H6 H 0.585895 0.012031 0.453756 0.029 Uiso 1 1 calc R U
N7 N 0.6121(2) 0.1224(2) 0.44090(14) 0.0241(8) Uani 1 1 d . .
C8 C 0.6984(3) 0.1052(3) 0.47053(19) 0.0312(11) Uani 1 1 d . .
H8A H 0.705711 0.04477 0.474116 0.037 Uiso 1 1 calc R U
H8B H 0.709446 0.128121 0.509365 0.037 Uiso 1 1 calc R U
C9 C 0.7616(3) 0.1395(3) 0.44201(18) 0.0265(10) Uani 1 1 d . .
C10 C 0.7606(3) 0.2338(3) 0.44188(19) 0.0267(10) Uani 1 1 d . .
H10A H 0.761905 0.253676 0.480466 0.032 Uiso 1 1 calc R U
H10B H 0.810353 0.254266 0.432172 0.032 Uiso 1 1 calc R U
N11 N 0.6882(2) 0.2681(2) 0.40128(15) 0.0228(8) Uani 1 1 d . .
C12 C 0.7023(3) 0.3056(3) 0.35868(19) 0.0250(10) Uani 1 1 d . .
H12 H 0.758046 0.310163 0.358407 0.03 Uiso 1 1 calc R U
C13 C 0.6436(3) 0.3421(3) 0.31050(18) 0.0232(9) Uani 1 1 d . .
C14 C 0.5591(2) 0.3447(3) 0.30466(17) 0.0194(9) Uani 1 1 d . .
O15 O 0.52308(17) 0.31304(18) 0.34266(11) 0.0214(6) Uani 1 1 d . .
C16 C 0.5102(3) 0.3805(3) 0.25489(17) 0.0201(9) Uani 1 1 d . .
O17 O 0.42717(18) 0.37912(18) 0.25267(12) 0.0245(7) Uani 1 1 d . .
C18 C 0.3731(3) 0.4180(3) 0.20316(18) 0.0300(11) Uani 1 1 d . .
H18A H 0.385221 0.476977 0.203337 0.045 Uiso 1 1 calc R U
H18B H 0.31629 0.410112 0.204319 0.045 Uiso 1 1 calc R U
H18C H 0.381601 0.392908 0.168573 0.045 Uiso 1 1 calc R U
C19 C 0.5424(3) 0.4109(3) 0.21302(19) 0.0279(10) Uani 1 1 d . .
H19 H 0.507735 0.434278 0.179773 0.033 Uiso 1 1 calc R U
C20 C 0.6263(3) 0.4074(3) 0.2195(2) 0.0326(11) Uani 1 1 d . .
H20 H 0.648916 0.427742 0.190289 0.039 Uiso 1 1 calc R U
C21 C 0.6762(3) 0.3748(3) 0.26764(19) 0.0284(10) Uani 1 1 d . .
H21 H 0.733594 0.374301 0.272243 0.034 Uiso 1 1 calc R U
C22 C 0.8464(3) 0.1139(3) 0.4795(2) 0.0401(13) Uani 1 1 d . .
H22A H 0.853723 0.136475 0.517772 0.06 Uiso 1 1 calc R U
H22B H 0.88915 0.135377 0.462965 0.06 Uiso 1 1 calc R U
H22C H 0.849956 0.053743 0.481568 0.06 Uiso 1 1 calc R U
C23 C 0.7501(3) 0.1047(3) 0.3829(2) 0.0382(12) Uani 1 1 d . .
H23A H 0.753284 0.044451 0.384973 0.057 Uiso 1 1 calc R U
H23B H 0.793042 0.125756 0.366398 0.057 Uiso 1 1 calc R U
H23C H 0.696648 0.121182 0.359202 0.057 Uiso 1 1 calc R U
C24 C 0.4339(3) -0.0101(3) 0.42462(18) 0.0282(10) Uani 1 1 d . .
H24 H 0.465513 -0.057562 0.438455 0.034 Uiso 1 1 calc R U
C25 C 0.3505(3) -0.0157(3) 0.40984(19) 0.0313(11) Uani 1 1 d . .
H25 H 0.324939 -0.06663 0.413781 0.038 Uiso 1 1 calc R U
C26 C 0.3032(3) 0.0529(3) 0.38907(18) 0.0264(10) Uani 1 1 d . .
H26 H 0.245395 0.049254 0.378814 0.032 Uiso 1 1 calc R U
C27 C 0.3415(3) 0.1264(3) 0.38352(17) 0.0232(9) Uani 1 1 d . .
O28 O 0.30064(17) 0.19865(18) 0.36309(13) 0.0254(7) Uani 1 1 d . .
C29 C 0.2145(3) 0.1998(4) 0.3596(2) 0.0398(13) Uani 1 1 d . .
H29A H 0.185344 0.166864 0.327056 0.06 Uiso 1 1 calc R U
H29B H 0.194583 0.256673 0.354951 0.06 Uiso 1 1 calc R U
H29C H 0.205054 0.176713 0.394495 0.06 Uiso 1 1 calc R U
O31 O 0.5740(2) 0.2932(2) 0.48511(15) 0.0341(9) Uani 1 1 d . .
H31A H 0.542(3) 0.280(3) 0.500(2) 0.041 Uiso 1 1 d . U
H31B H 0.603(4) 0.320(4) 0.503(2) 0.041 Uiso 1 1 d . U
ZN1 Zn 0.19200(3) 0.39758(3) 0.26649(2) 0.02750(14) Uani 1 1 d . .
O33 O 0.26695(17) 0.29929(17) 0.26501(12) 0.0223(6) Uani 1 1 d . .
C34 C 0.2486(3) 0.2295(3) 0.23523(18) 0.0239(10) Uani 1 1 d . .
C35 C 0.3119(3) 0.1722(3) 0.23799(18) 0.0246(10) Uani 1 1 d . .
O36 O 0.38720(17) 0.19809(18) 0.27110(12) 0.0238(7) Uani 1 1 d . .
C37 C 0.2980(3) 0.0984(3) 0.2096(2) 0.0351(12) Uani 1 1 d . .
H37 H 0.341458 0.060566 0.212106 0.042 Uiso 1 1 calc R U
C38 C 0.2202(4) 0.0794(3) 0.1773(2) 0.0472(14) Uani 1 1 d . .
H38 H 0.209964 0.028228 0.157915 0.057 Uiso 1 1 calc R U
C39 C 0.1578(3) 0.1351(3) 0.1734(2) 0.0415(13) Uani 1 1 d . .
H39 H 0.104675 0.121763 0.151072 0.05 Uiso 1 1 calc R U
C40 C 0.1707(3) 0.2110(3) 0.20148(19) 0.0286(10) Uani 1 1 d . .
C41 C 0.1016(3) 0.2663(3) 0.1925(2) 0.0331(11) Uani 1 1 d . .
H41 H 0.051906 0.245978 0.168918 0.04 Uiso 1 1 calc R U
N42 N 0.0988(2) 0.3391(2) 0.21231(15) 0.0271(9) Uani 1 1 d . .
C43 C 0.0191(3) 0.3820(3) 0.1965(2) 0.0321(11) Uani 1 1 d . .
H43A H -0.002203 0.386535 0.230548 0.038 Uiso 1 1 calc R U
H43B H -0.019901 0.34808 0.168263 0.038 Uiso 1 1 calc R U
C44 C 0.0226(3) 0.4677(3) 0.1719(2) 0.0329(11) Uani 1 1 d . .
C45 C 0.0613(3) 0.4663(4) 0.1220(2) 0.0453(14) Uani 1 1 d . .
H45A H 0.118566 0.449541 0.135273 0.068 Uiso 1 1 calc R U
H45B H 0.058234 0.52136 0.105173 0.068 Uiso 1 1 calc R U
H45C H 0.031972 0.427062 0.093449 0.068 Uiso 1 1 calc R U
C46 C 0.0663(3) 0.5292(3) 0.2168(2) 0.0367(12) Uani 1 1 d . .
H46A H 0.060492 0.584818 0.199522 0.044 Uiso 1 1 calc R U
H46B H 0.038503 0.52987 0.247804 0.044 Uiso 1 1 calc R U
N47 N 0.1542(2) 0.5131(2) 0.24162(15) 0.0265(8) Uani 1 1 d . .
C48 C 0.2005(3) 0.5769(3) 0.25085(18) 0.0262(10) Uani 1 1 d . .
H48 H 0.176456 0.627168 0.234935 0.031 Uiso 1 1 calc R U
C49 C 0.2856(3) 0.5811(3) 0.28284(18) 0.0232(9) Uani 1 1 d . .
C50 C 0.3301(3) 0.5134(3) 0.31136(17) 0.0210(9) Uani 1 1 d . .
O51 O 0.30347(17) 0.43687(17) 0.30820(12) 0.0205(6) Uani 1 1 d . .
C52 C 0.4093(3) 0.5297(3) 0.34528(18) 0.0236(9) Uani 1 1 d . .
O53 O 0.44877(17) 0.45906(18) 0.37084(12) 0.0250(7) Uani 1 1 d . .
C54 C 0.5213(3) 0.4728(3) 0.4157(2) 0.0403(13) Uani 1 1 d . .
H54A H 0.564841 0.493357 0.399605 0.06 Uiso 1 1 calc R U
H54B H 0.538517 0.420969 0.435742 0.06 Uiso 1 1 calc R U
H54C H 0.509865 0.513498 0.442326 0.06 Uiso 1 1 calc R U
C55 C 0.4429(3) 0.6068(3) 0.3516(2) 0.0312(11) Uani 1 1 d . .
H55 H 0.49624 0.615377 0.375205 0.037 Uiso 1 1 calc R U
C56 C 0.3973(3) 0.6732(3) 0.3226(2) 0.0371(12) Uani 1 1 d . .
H56 H 0.419766 0.727136 0.326391 0.044 Uiso 1 1 calc R U
C57 C 0.3215(3) 0.6599(3) 0.2893(2) 0.0314(11) Uani 1 1 d . .
H57 H 0.291408 0.70505 0.269586 0.038 Uiso 1 1 calc R U
C59 C -0.0667(3) 0.4979(4) 0.1522(2) 0.0494(15) Uani 1 1 d . .
H59A H -0.097585 0.461454 0.122249 0.074 Uiso 1 1 calc R U
H59B H -0.067748 0.554097 0.137384 0.074 Uiso 1 1 calc R U
H59C H -0.091445 0.497267 0.184324 0.074 Uiso 1 1 calc R U
O60 O 0.1499(2) 0.3919(2) 0.33585(16) 0.0397(9) Uani 1 1 d D .
H60A H 0.160(3) 0.436(2) 0.356(2) 0.048 Uiso 1 1 d D U
H60B H 0.1035(16) 0.393(4) 0.343(2) 0.048 Uiso 1 1 d D U
O61 O 0.3589(2) 0.3460(2) 0.42034(13) 0.0303(7) Uani 1 1 d D .
H61A H 0.354(3) 0.3922(15) 0.4354(19) 0.036 Uiso 1 1 d D U
H61B H 0.356(3) 0.311(2) 0.4453(16) 0.036 Uiso 1 1 d D U
S62 S 0.27062(7) 0.54281(8) 0.45393(5) 0.0303(3) Uani 1 1 d . .
O63 O 0.3425(2) 0.4921(2) 0.46779(15) 0.0414(9) Uani 1 1 d . .
O64 O 0.2868(2) 0.6295(2) 0.46208(14) 0.0372(8) Uani 1 1 d . .
O65 O 0.2117(2) 0.5227(2) 0.40134(14) 0.0413(9) Uani 1 1 d . .
C66 C 0.2184(3) 0.5164(4) 0.5078(2) 0.0459(14) Uani 1 1 d . .
F67 F 0.1983(2) 0.4374(2) 0.50491(17) 0.0768(12) Uani 1 1 d . .
F68 F 0.1508(2) 0.5601(3) 0.50188(16) 0.0774(12) Uani 1 1 d . .
F69 F 0.2663(2) 0.5307(3) 0.55972(14) 0.0703(11) Uani 1 1 d . .
S70 S -0.05141(8) 0.28436(8) 0.33605(6) 0.0362(3) Uani 1 1 d . .
O71 O 0.0278(3) 0.2806(3) 0.3273(2) 0.0635(12) Uani 1 1 d . .
O72 O -0.0640(3) 0.2300(3) 0.3794(2) 0.0742(14) Uani 1 1 d . .
O73 O -0.1176(3) 0.2866(3) 0.2871(2) 0.0807(15) Uani 1 1 d . .
C74 C -0.0519(4) 0.3857(4) 0.3669(3) 0.0546(16) Uani 1 1 d . .
F75 F -0.1202(2) 0.4015(2) 0.38269(19) 0.0792(12) Uani 1 1 d . .
F76 F -0.0448(3) 0.4444(2) 0.3309(2) 0.0953(15) Uani 1 1 d . .
F77 F 0.0107(3) 0.3955(3) 0.4124(2) 0.0932(15) Uani 1 1 d . .
S78 S 0.38677(8) 0.20846(8) 0.54300(5) 0.0302(3) Uani 1 1 d . .
O79 O 0.3266(2) 0.2285(2) 0.49083(13) 0.0375(8) Uani 1 1 d . .
O80 O 0.3835(3) 0.1263(2) 0.56274(16) 0.0508(10) Uani 1 1 d . .
O81 O 0.4671(2) 0.2398(3) 0.54651(16) 0.0548(11) Uani 1 1 d . .
C82 C 0.3532(3) 0.2692(3) 0.5950(2) 0.0323(11) Uani 1 1 d . .
F83 F 0.3514(2) 0.34894(19) 0.58309(14) 0.0572(9) Uani 1 1 d . .
F84 F 0.40422(18) 0.26028(19) 0.64696(11) 0.0442(8) Uani 1 1 d . .
F85 F 0.27974(18) 0.2466(2) 0.59906(13) 0.0532(9) Uani 1 1 d . .
CL88 Cl 0.78193(13) 0.30810(13) 0.13395(9) 0.0851(6) Uani 1 1 d . .
CL89 Cl 0.12985(19) 0.11797(14) 0.49292(11) 0.1131(9) Uani 1 1 d . .
CL90 Cl 0.06122(17) 0.25791(17) 0.53599(10) 0.1129(9) Uani 1 1 d . .
C91 C 0.8401(4) 0.2180(4) 0.1465(2) 0.0498(15) Uani 1 1 d . .
H91A H 0.803444 0.169785 0.14309 0.06 Uiso 1 1 calc R U
H91B H 0.875886 0.219012 0.185599 0.06 Uiso 1 1 calc R U
C92 C 0.1123(5) 0.2244(4) 0.4872(3) 0.0676(19) Uani 1 1 d . .
H92A H 0.165077 0.253673 0.49366 0.081 Uiso 1 1 calc R U
H92B H 0.079544 0.237675 0.448438 0.081 Uiso 1 1 calc R U
CL1 Cl 0.90025(10) 0.20894(13) 0.09744(7) 0.0684(5) Uani 1 1 d . .
C100 C 0.4562(3) 0.1472(3) 0.2699(2) 0.0309(11) Uani 1 1 d . .
H10C H 0.452191 0.094893 0.289029 0.046 Uiso 1 1 calc R U
H10D H 0.506593 0.175517 0.289494 0.046 Uiso 1 1 calc R U
H10E H 0.456728 0.136617 0.230485 0.046 Uiso 1 1 calc R U

loop_
_atom_site_aniso_label
_atom_site_aniso_U_11
_atom_site_aniso_U_22
_atom_site_aniso_U_33
_atom_site_aniso_U_23
_atom_site_aniso_U_13
_atom_site_aniso_U_12
Y1 0.0178(2) 0.0174(2) 0.0192(2) 0.00059(16) 0.00308(15) -0.00062(16)
NI1 0.0148(3) 0.0152(3) 0.0207(3) 0.0042(2) 0.0044(2) 0.0013(2)
O3 0.0203(15) 0.0182(16) 0.0253(16) 0.0036(12) 0.0039(12) 0.0005(12)
C4 0.027(2) 0.021(2) 0.016(2) -0.0004(17) 0.0066(17) -0.0039(18)
C5 0.031(2) 0.022(2) 0.019(2) -0.0019(17) 0.0068(18) -0.0010(19)
C6 0.036(3) 0.016(2) 0.020(2) 0.0014(17) 0.0058(19) 0.006(2)
N7 0.027(2) 0.023(2) 0.0223(19) 0.0036(15) 0.0051(16) 0.0061(16)
C8 0.030(3) 0.031(3) 0.029(3) 0.007(2) 0.001(2) 0.006(2)
C9 0.023(2) 0.030(3) 0.025(2) 0.0007(19) 0.0043(18) 0.009(2)
C10 0.019(2) 0.033(3) 0.025(2) 0.0000(19) 0.0009(18) 0.0010(19)
N11 0.0194(18) 0.021(2) 0.028(2) 0.0011(16) 0.0061(15) 0.0015(15)
C12 0.017(2) 0.025(3) 0.034(3) 0.000(2) 0.0089(19) 0.0020(18)
C13 0.025(2) 0.019(2) 0.027(2) 0.0016(18) 0.0084(18) -0.0036(18)
C14 0.021(2) 0.015(2) 0.023(2) -0.0019(17) 0.0082(17) -0.0021(17)
O15 0.0216(15) 0.0238(17) 0.0198(15) 0.0056(12) 0.0073(12) 0.0001(13)
C16 0.022(2) 0.015(2) 0.023(2) 0.0004(17) 0.0052(17) 0.0004(17)
O17 0.0249(16) 0.0256(18) 0.0215(15) 0.0056(13) 0.0033(12) 0.0033(13)
C18 0.031(3) 0.038(3) 0.019(2) 0.006(2) 0.0007(19) 0.006(2)
C19 0.037(3) 0.022(3) 0.026(2) 0.0074(19) 0.010(2) 0.001(2)
C20 0.039(3) 0.034(3) 0.030(3) 0.008(2) 0.017(2) -0.003(2)
C21 0.023(2) 0.026(3) 0.039(3) 0.004(2) 0.014(2) -0.0029(19)
C22 0.032(3) 0.041(3) 0.044(3) 0.007(2) 0.002(2) 0.013(2)
C23 0.038(3) 0.042(3) 0.032(3) -0.006(2) 0.005(2) 0.009(2)
C24 0.043(3) 0.018(2) 0.023(2) 0.0020(18) 0.008(2) -0.002(2)
C25 0.046(3) 0.022(3) 0.029(2) -0.003(2) 0.015(2) -0.013(2)
C26 0.027(2) 0.030(3) 0.024(2) -0.0041(19) 0.0093(19) -0.009(2)
C27 0.033(3) 0.022(2) 0.016(2) -0.0016(17) 0.0089(18) -0.0027(19)
O28 0.0188(15) 0.0249(18) 0.0324(17) 0.0009(13) 0.0066(13) -0.0024(13)
C29 0.022(2) 0.052(4) 0.046(3) 0.012(3) 0.010(2) 0.000(2)
O31 0.034(2) 0.039(2) 0.031(2) -0.0085(16) 0.0102(16) -0.0112(17)
ZN1 0.0226(3) 0.0249(3) 0.0314(3) -0.0006(2) 0.0003(2) -0.0010(2)
O33 0.0218(15) 0.0190(16) 0.0233(15) -0.0037(12) 0.0007(12) -0.0022(12)
C34 0.025(2) 0.023(3) 0.023(2) -0.0007(18) 0.0047(18) -0.0056(19)
C35 0.028(2) 0.023(3) 0.022(2) -0.0007(18) 0.0039(18) -0.0042(19)
O36 0.0217(16) 0.0200(17) 0.0280(16) -0.0037(13) 0.0033(13) 0.0021(13)
C37 0.039(3) 0.023(3) 0.040(3) -0.005(2) 0.005(2) 0.002(2)
C38 0.051(4) 0.030(3) 0.053(3) -0.017(3) 0.000(3) -0.001(3)
C39 0.037(3) 0.034(3) 0.046(3) -0.012(2) -0.004(2) -0.005(2)
C40 0.027(2) 0.023(3) 0.032(3) -0.003(2) 0.001(2) -0.004(2)
C41 0.026(3) 0.034(3) 0.033(3) -0.005(2) -0.004(2) -0.009(2)
N42 0.0199(19) 0.031(2) 0.028(2) 0.0017(17) 0.0003(15) -0.0018(16)
C43 0.021(2) 0.034(3) 0.038(3) -0.003(2) 0.003(2) -0.001(2)
C44 0.019(2) 0.036(3) 0.036(3) 0.004(2) -0.0073(19) -0.001(2)
C45 0.039(3) 0.058(4) 0.037(3) 0.010(3) 0.005(2) 0.003(3)
C46 0.026(3) 0.031(3) 0.050(3) 0.002(2) 0.003(2) 0.004(2)
N47 0.0197(19) 0.025(2) 0.031(2) 0.0018(16) -0.0003(16) 0.0011(16)
C48 0.030(2) 0.023(3) 0.026(2) 0.0041(19) 0.0082(19) 0.003(2)
C49 0.025(2) 0.020(2) 0.025(2) -0.0018(18) 0.0091(18) 0.0002(18)
C50 0.024(2) 0.020(2) 0.020(2) -0.0027(17) 0.0088(17) -0.0017(18)
O51 0.0192(15) 0.0128(15) 0.0268(16) 0.0009(12) 0.0008(12) -0.0024(12)
C52 0.020(2) 0.024(3) 0.026(2) 0.0009(18) 0.0047(18) 0.0025(18)
O53 0.0214(16) 0.0218(17) 0.0267(16) 0.0012(13) -0.0031(12) -0.0013(13)
C54 0.036(3) 0.032(3) 0.039(3) -0.001(2) -0.016(2) -0.001(2)
C55 0.020(2) 0.030(3) 0.040(3) -0.002(2) 0.001(2) -0.004(2)
C56 0.035(3) 0.017(3) 0.058(3) 0.002(2) 0.009(2) -0.005(2)
C57 0.030(3) 0.022(3) 0.041(3) 0.007(2) 0.006(2) 0.002(2)
C59 0.026(3) 0.058(4) 0.055(4) 0.005(3) -0.007(2) 0.007(3)
O60 0.033(2) 0.042(2) 0.048(2) -0.0152(17) 0.0187(17) -0.0159(18)
O61 0.044(2) 0.0237(19) 0.0265(18) 0.0013(14) 0.0147(15) 0.0029(16)
S62 0.0302(6) 0.0264(7) 0.0332(6) -0.0084(5) 0.0064(5) -0.0010(5)
O63 0.038(2) 0.033(2) 0.050(2) -0.0117(17) 0.0050(17) 0.0072(16)
O64 0.0301(19) 0.030(2) 0.049(2) -0.0094(16) 0.0048(16) -0.0006(15)
O65 0.044(2) 0.039(2) 0.0357(19) -0.0124(16) 0.0006(16) -0.0093(17)
C66 0.035(3) 0.053(4) 0.050(4) 0.002(3) 0.012(3) -0.002(3)
F67 0.084(3) 0.064(3) 0.084(3) 0.015(2) 0.026(2) -0.027(2)
F68 0.052(2) 0.112(3) 0.078(3) 0.019(2) 0.036(2) 0.022(2)
F69 0.078(3) 0.096(3) 0.0372(19) -0.0027(19) 0.0140(18) 0.001(2)
S70 0.0278(6) 0.0368(8) 0.0445(8) -0.0023(6) 0.0100(6) -0.0082(6)
O71 0.050(3) 0.044(3) 0.108(4) -0.012(2) 0.042(3) -0.009(2)
O72 0.095(4) 0.062(3) 0.077(3) 0.006(3) 0.042(3) -0.018(3)
O73 0.062(3) 0.086(4) 0.074(3) -0.019(3) -0.020(3) 0.002(3)
C74 0.032(3) 0.057(4) 0.077(4) -0.006(4) 0.018(3) -0.004(3)
F75 0.061(2) 0.073(3) 0.118(3) -0.018(2) 0.050(2) 0.001(2)
F76 0.118(4) 0.045(2) 0.144(4) 0.020(3) 0.073(3) 0.010(2)
F77 0.071(3) 0.087(3) 0.107(3) -0.046(3) -0.004(3) -0.004(2)
S78 0.0347(7) 0.0305(7) 0.0277(6) 0.0016(5) 0.0120(5) 0.0016(5)
O79 0.046(2) 0.039(2) 0.0257(17) 0.0046(15) 0.0061(15) -0.0088(17)
O80 0.078(3) 0.026(2) 0.051(2) 0.0063(17) 0.022(2) 0.013(2)
O81 0.035(2) 0.089(3) 0.045(2) 0.001(2) 0.0182(18) -0.004(2)
C82 0.032(3) 0.028(3) 0.036(3) 0.003(2) 0.006(2) -0.002(2)
F83 0.071(2) 0.0248(18) 0.070(2) -0.0062(16) 0.0073(18) 0.0056(16)
F84 0.0483(19) 0.052(2) 0.0298(15) -0.0056(13) 0.0055(14) -0.0066(15)
F85 0.0353(17) 0.075(2) 0.055(2) -0.0176(17) 0.0215(15) -0.0074(16)
CL88 0.0910(15) 0.0676(13) 0.0986(15) 0.0235(11) 0.0280(12) 0.0195(11)
CL89 0.177(3) 0.0669(14) 0.1107(18) 0.0078(13) 0.0653(18) -0.0027(15)
CL90 0.135(2) 0.130(2) 0.0905(16) -0.0207(15) 0.0589(16) 0.0111(17)
C91 0.053(4) 0.047(4) 0.045(3) 0.006(3) 0.006(3) -0.006(3)
C92 0.076(5) 0.069(5) 0.058(4) 0.001(3) 0.016(4) 0.000(4)
CL1 0.0460(9) 0.0977(14) 0.0584(10) -0.0190(9) 0.0074(7) -0.0217(9)
C100 0.031(3) 0.028(3) 0.032(3) -0.003(2) 0.005(2) 0.008(2)

loop_
_atom_type_symbol
_atom_type_description
_atom_type_scat_dispersion_real
_atom_type_scat_dispersion_imag
_atom_type_scat_source
C C 0.0033 0.0016 'International Tables Vol C Tables 4.2.6.8 and 6.1.1.4'
H H 0 0 'International Tables Vol C Tables 4.2.6.8 and 6.1.1.4'
N N 0.0061 0.0033 'International Tables Vol C Tables 4.2.6.8 and 6.1.1.4'
O O 0.0106 0.006 'International Tables Vol C Tables 4.2.6.8 and 6.1.1.4'
Ni Ni 0.3393 1.1124 'International Tables Vol C Tables 4.2.6.8 and 6.1.1.4'
Zn Zn 0.2839 1.4301 'International Tables Vol C Tables 4.2.6.8 and 6.1.1.4'
Y Y -2.7962 3.5667 'International Tables Vol C Tables 4.2.6.8 and 6.1.1.4'
F F 0.0171 0.0103 'International Tables Vol C Tables 4.2.6.8 and 6.1.1.4'
S S 0.1246 0.1234 'International Tables Vol C Tables 4.2.6.8 and 6.1.1.4'
Cl Cl 0.1484 0.1585 'International Tables Vol C Tables 4.2.6.8 and 6.1.1.4'

loop_
_geom_angle_atom_site_label_1
_geom_angle_atom_site_label_2
_geom_angle_atom_site_label_3
_geom_angle
O61 Y1 O15 111.71(11)
O61 Y1 O33 111.60(12)
O15 Y1 O33 136.68(10)
O61 Y1 O51 81.54(11)
O15 Y1 O51 123.94(10)
O33 Y1 O51 64.08(10)
O61 Y1 O3 79.26(11)
O15 Y1 O3 64.44(10)
O33 Y1 O3 123.80(10)
O51 Y1 O3 160.80(10)
O61 Y1 O36 139.83(11)
O15 Y1 O36 81.13(10)
O33 Y1 O36 65.19(10)
O51 Y1 O36 123.96(10)
O3 Y1 O36 72.48(10)
O61 Y1 O17 144.48(11)
O15 Y1 O17 65.39(9)
O33 Y1 O17 79.91(10)
O51 Y1 O17 73.60(10)
O3 Y1 O17 123.44(10)
O36 Y1 O17 75.69(10)
O61 Y1 O53 71.29(11)
O15 Y1 O53 71.12(10)
O33 Y1 O53 124.99(10)
O51 Y1 O53 62.21(9)
O3 Y1 O53 110.90(9)
O36 Y1 O53 145.78(10)
O17 Y1 O53 74.77(10)
O61 Y1 O28 70.29(11)
O15 Y1 O28 124.96(10)
O33 Y1 O28 70.30(10)
O51 Y1 O28 110.93(9)
O3 Y1 O28 62.14(9)
O36 Y1 O28 71.43(10)
O17 Y1 O28 142.48(10)
O53 Y1 O28 141.57(10)
O61 Y1 ZN1 89.08(9)
O15 Y1 ZN1 148.39(7)
O33 Y1 ZN1 33.50(7)
O51 Y1 ZN1 33.04(7)
O3 Y1 ZN1 145.81(7)
O36 Y1 ZN1 98.46(7)
O17 Y1 ZN1 83.76(7)
O53 Y1 ZN1 95.13(6)
O28 Y1 ZN1 83.68(7)
O3 NI1 O31 93.70(14)
O3 NI1 N11 159.61(13)
O31 NI1 N11 103.89(15)
O3 NI1 N7 93.01(13)
O31 NI1 N7 100.03(15)
N11 NI1 N7 93.98(15)
O3 NI1 O15 75.00(11)
O31 NI1 O15 110.44(14)
N11 NI1 O15 89.05(13)
N7 NI1 O15 147.70(13)
C4 O3 NI1 125.8(3)
C4 O3 Y1 125.3(2)
NI1 O3 Y1 107.44(12)
O3 C4 C27 117.5(4)
O3 C4 C5 124.7(4)
C27 C4 C5 117.8(4)
C24 C5 C4 119.6(4)
C24 C5 C6 116.0(4)
C4 C5 C6 124.4(4)
N7 C6 C5 128.5(4)
N7 C6 H6 115.8
C5 C6 H6 115.8
C6 N7 C8 115.8(4)
C6 N7 NI1 123.5(3)
C8 N7 NI1 120.5(3)
N7 C8 C9 115.4(4)
N7 C8 H8A 108.4
C9 C8 H8A 108.4
N7 C8 H8B 108.4
C9 C8 H8B 108.4
H8A C8 H8B 107.5
C23 C9 C8 111.3(4)
C23 C9 C10 111.9(4)
C8 C9 C10 111.0(4)
C23 C9 C22 109.6(4)
C8 C9 C22 106.6(4)
C10 C9 C22 106.1(4)
N11 C10 C9 112.7(4)
N11 C10 H10A 109.1
C9 C10 H10A 109.1
N11 C10 H10B 109.1
C9 C10 H10B 109.1
H10A C10 H10B 107.8
C12 N11 C10 115.3(4)
C12 N11 NI1 126.4(3)
C10 N11 NI1 117.6(3)
N11 C12 C13 128.1(4)
N11 C12 H12 115.9
C13 C12 H12 115.9
C14 C13 C21 119.9(4)
C14 C13 C12 124.2(4)
C21 C13 C12 115.8(4)
O15 C14 C13 123.7(4)
O15 C14 C16 118.9(4)
C13 C14 C16 117.4(4)
C14 O15 NI1 126.9(3)
C14 O15 Y1 124.8(2)
NI1 O15 Y1 107.84(11)
C19 C16 O17 124.7(4)
C19 C16 C14 122.2(4)
O17 C16 C14 113.1(3)
C16 O17 C18 116.0(3)
C16 O17 Y1 117.8(2)
C18 O17 Y1 126.1(3)
O17 C18 H18A 109.5
O17 C18 H18B 109.5
H18A C18 H18B 109.5
O17 C18 H18C 109.5
H18A C18 H18C 109.5
H18B C18 H18C 109.5
C16 C19 C20 119.6(4)
C16 C19 H19 120.2
C20 C19 H19 120.2
C21 C20 C19 120.2(4)
C21 C20 H20 119.9
C19 C20 H20 119.9
C20 C21 C13 120.7(4)
C20 C21 H21 119.7
C13 C21 H21 119.7
C9 C22 H22A 109.5
C9 C22 H22B 109.5
H22A C22 H22B 109.5
C9 C22 H22C 109.5
H22A C22 H22C 109.5
H22B C22 H22C 109.5
C9 C23 H23A 109.5
C9 C23 H23B 109.5
H23A C23 H23B 109.5
C9 C23 H23C 109.5
H23A C23 H23C 109.5
H23B C23 H23C 109.5
C25 C24 C5 121.2(4)
C25 C24 H24 119.4
C5 C24 H24 119.4
C24 C25 C26 120.2(4)
C24 C25 H25 119.9
C26 C25 H25 119.9
C27 C26 C25 119.2(4)
C27 C26 H26 120.4
C25 C26 H26 120.4
C26 C27 O28 124.2(4)
C26 C27 C4 122.1(4)
O28 C27 C4 113.7(4)
C27 O28 C29 115.9(4)
C27 O28 Y1 117.7(2)
C29 O28 Y1 126.4(3)
O28 C29 H29A 109.5
O28 C29 H29B 109.5
H29A C29 H29B 109.5
O28 C29 H29C 109.5
H29A C29 H29C 109.5
H29B C29 H29C 109.5
NI1 O31 H31A 119(4)
NI1 O31 H31B 130(5)
H31A O31 H31B 110(6)
O60 ZN1 O51 94.60(13)
O60 ZN1 N42 98.20(15)
O51 ZN1 N42 163.49(14)
O60 ZN1 N47 98.14(16)
O51 ZN1 N47 92.39(13)
N42 ZN1 N47 96.05(15)
O60 ZN1 O33 109.72(14)
O51 ZN1 O33 75.45(11)
N42 ZN1 O33 90.39(14)
N47 ZN1 O33 150.21(14)
O60 ZN1 Y1 94.02(12)
O51 ZN1 Y1 40.15(8)
N42 ZN1 Y1 127.97(11)
N47 ZN1 Y1 131.91(10)
O33 ZN1 Y1 38.35(8)
C34 O33 ZN1 127.7(3)
C34 O33 Y1 123.5(3)
ZN1 O33 Y1 108.15(12)
O33 C34 C40 123.7(4)
O33 C34 C35 117.8(4)
C40 C34 C35 118.6(4)
C37 C35 O36 124.8(4)
C37 C35 C34 121.5(4)
O36 C35 C34 113.7(4)
C35 O36 C100 116.4(3)
C35 O36 Y1 116.2(2)
C100 O36 Y1 126.9(3)
C35 C37 C38 119.8(5)
C35 C37 H37 120.1
C38 C37 H37 120.1
C39 C38 C37 119.7(5)
C39 C38 H38 120.2
C37 C38 H38 120.2
C38 C39 C40 121.6(5)
C38 C39 H39 119.2
C40 C39 H39 119.2
C34 C40 C39 118.9(4)
C34 C40 C41 124.1(4)
C39 C40 C41 116.9(4)
N42 C41 C40 128.5(4)
N42 C41 H41 115.7
C40 C41 H41 115.7
C41 N42 C43 117.1(4)
C41 N42 ZN1 125.5(3)
C43 N42 ZN1 117.3(3)
N42 C43 C44 114.0(4)
N42 C43 H43A 108.8
C44 C43 H43A 108.8
N42 C43 H43B 108.8
C44 C43 H43B 108.8
H43A C43 H43B 107.6
C43 C44 C45 111.7(4)
C43 C44 C46 112.2(4)
C45 C44 C46 110.7(4)
C43 C44 C59 106.1(4)
C45 C44 C59 110.1(4)
C46 C44 C59 105.8(4)
C44 C45 H45A 109.5
C44 C45 H45B 109.5
H45A C45 H45B 109.5
C44 C45 H45C 109.5
H45A C45 H45C 109.5
H45B C45 H45C 109.5
N47 C46 C44 115.5(4)
N47 C46 H46A 108.4
C44 C46 H46A 108.4
N47 C46 H46B 108.4
C44 C46 H46B 108.4
H46A C46 H46B 107.5
C48 N47 C46 115.8(4)
C48 N47 ZN1 124.2(3)
C46 N47 ZN1 119.6(3)
N47 C48 C49 127.6(4)
N47 C48 H48 116.2
C49 C48 H48 116.2
C57 C49 C50 119.5(4)
C57 C49 C48 116.3(4)
C50 C49 C48 123.9(4)
O51 C50 C52 118.2(4)
O51 C50 C49 125.0(4)
C52 C50 C49 116.8(4)
C50 O51 ZN1 126.4(3)
C50 O51 Y1 125.8(2)
ZN1 O51 Y1 106.81(12)
C55 C52 O53 124.5(4)
C55 C52 C50 123.0(4)
O53 C52 C50 112.6(4)
C52 O53 C54 115.5(3)
C52 O53 Y1 118.1(2)
C54 O53 Y1 126.4(3)
O53 C54 H54A 109.5
O53 C54 H54B 109.5
H54A C54 H54B 109.5
O53 C54 H54C 109.5
H54A C54 H54C 109.5
H54B C54 H54C 109.5
C52 C55 C56 119.1(4)
C52 C55 H55 120.4
C56 C55 H55 120.4
C57 C56 C55 119.6(5)
C57 C56 H56 120.2
C55 C56 H56 120.2
C56 C57 C49 122.0(4)
C56 C57 H57 119
C49 C57 H57 119
C44 C59 H59A 109.5
C44 C59 H59B 109.5
H59A C59 H59B 109.5
C44 C59 H59C 109.5
H59A C59 H59C 109.5
H59B C59 H59C 109.5
ZN1 O60 H60A 112(4)
ZN1 O60 H60B 136(4)
H60A O60 H60B 86(5)
Y1 O61 H61A 129(3)
Y1 O61 H61B 125(4)
H61A O61 H61B 105(5)
O63 S62 O64 114.1(2)
O63 S62 O65 115.5(2)
O64 S62 O65 114.1(2)
O63 S62 C66 103.7(2)
O64 S62 C66 104.0(3)
O65 S62 C66 103.5(2)
F68 C66 F67 108.1(5)
F68 C66 F69 107.9(5)
F67 C66 F69 107.7(5)
F68 C66 S62 111.4(4)
F67 C66 S62 110.9(4)
F69 C66 S62 110.7(4)
O73 S70 O71 116.9(3)
O73 S70 O72 113.7(3)
O71 S70 O72 114.3(3)
O73 S70 C74 103.9(3)
O71 S70 C74 102.0(3)
O72 S70 C74 103.6(3)
F76 C74 F77 106.0(5)
F76 C74 F75 106.6(5)
F77 C74 F75 107.5(6)
F76 C74 S70 111.6(5)
F77 C74 S70 111.5(5)
F75 C74 S70 113.1(4)
O80 S78 O81 115.5(3)
O80 S78 O79 115.3(2)
O81 S78 O79 114.6(2)
O80 S78 C82 103.1(2)
O81 S78 C82 103.2(2)
O79 S78 C82 102.5(2)
F83 C82 F85 108.5(4)
F83 C82 F84 106.6(4)
F85 C82 F84 106.8(4)
F83 C82 S78 111.9(3)
F85 C82 S78 111.8(3)
F84 C82 S78 111.1(3)
CL88 C91 CL1 110.4(3)
CL88 C91 H91A 109.6
CL1 C91 H91A 109.6
CL88 C91 H91B 109.6
CL1 C91 H91B 109.6
H91A C91 H91B 108.1
CL90 C92 CL89 111.1(4)
CL90 C92 H92A 109.4
CL89 C92 H92A 109.4
CL90 C92 H92B 109.4
CL89 C92 H92B 109.4
H92A C92 H92B 108
O36 C100 H10C 109.5
O36 C100 H10D 109.5
H10C C100 H10D 109.5
O36 C100 H10E 109.5
H10C C100 H10E 109.5
H10D C100 H10E 109.5

loop_
_geom_bond_atom_site_label_1
_geom_bond_atom_site_label_2
_geom_bond_distance
Y1 O61 2.276(3)
Y1 O15 2.299(3)
Y1 O33 2.301(3)
Y1 O51 2.374(3)
Y1 O3 2.388(3)
Y1 O36 2.503(3)
Y1 O17 2.511(3)
Y1 O53 2.588(3)
Y1 O28 2.600(3)
Y1 ZN1 3.5238(7)
NI1 O3 2.011(3)
NI1 O31 2.013(4)
NI1 N11 2.028(4)
NI1 N7 2.037(4)
NI1 O15 2.094(3)
O3 C4 1.341(5)
C4 C27 1.403(6)
C4 C5 1.407(6)
C5 C24 1.401(6)
C5 C6 1.459(6)
C6 N7 1.276(6)
C6 H6 0.95
N7 C8 1.483(6)
C8 C9 1.526(6)
C8 H8A 0.99
C8 H8B 0.99
C9 C23 1.514(6)
C9 C10 1.532(7)
C9 C22 1.550(6)
C10 N11 1.475(5)
C10 H10A 0.99
C10 H10B 0.99
N11 C12 1.279(5)
C12 C13 1.457(6)
C12 H12 0.95
C13 C14 1.403(6)
C13 C21 1.407(6)
C14 O15 1.338(5)
C14 C16 1.408(6)
C16 C19 1.369(6)
C16 O17 1.395(5)
O17 C18 1.459(5)
C18 H18A 0.98
C18 H18B 0.98
C18 H18C 0.98
C19 C20 1.392(7)
C19 H19 0.95
C20 C21 1.366(6)
C20 H20 0.95
C21 H21 0.95
C22 H22A 0.98
C22 H22B 0.98
C22 H22C 0.98
C23 H23A 0.98
C23 H23B 0.98
C23 H23C 0.98
C24 C25 1.369(7)
C24 H24 0.95
C25 C26 1.390(7)
C25 H25 0.95
C26 C27 1.382(6)
C26 H26 0.95
C27 O28 1.388(5)
O28 C29 1.441(5)
C29 H29A 0.98
C29 H29B 0.98
C29 H29C 0.98
O31 H31A 0.76(6)
O31 H31B 0.72(6)
ZN1 O60 2.000(4)
ZN1 O51 2.007(3)
ZN1 N42 2.019(4)
ZN1 N47 2.025(4)
ZN1 O33 2.047(3)
O33 C34 1.339(5)
C34 C40 1.398(6)
C34 C35 1.410(6)
C35 C37 1.373(6)
C35 O36 1.389(5)
O36 C100 1.438(5)
C37 C38 1.387(7)
C37 H37 0.95
C38 C39 1.377(7)
C38 H38 0.95
C39 C40 1.400(7)
C39 H39 0.95
C40 C41 1.448(7)
C41 N42 1.283(6)
C41 H41 0.95
N42 C43 1.481(6)
C43 C44 1.523(7)
C43 H43A 0.99
C43 H43B 0.99
C44 C45 1.524(7)
C44 C46 1.526(7)
C44 C59 1.547(6)
C45 H45A 0.98
C45 H45B 0.98
C45 H45C 0.98
C46 N47 1.480(6)
C46 H46A 0.99
C46 H46B 0.99
N47 C48 1.285(6)
C48 C49 1.455(6)
C48 H48 0.95
C49 C57 1.408(6)
C49 C50 1.412(6)
C50 O51 1.318(5)
C50 C52 1.410(6)
C52 C55 1.368(6)
C52 O53 1.392(5)
O53 C54 1.438(5)
C54 H54A 0.98
C54 H54B 0.98
C54 H54C 0.98
C55 C56 1.408(7)
C55 H55 0.95
C56 C57 1.350(7)
C56 H56 0.95
C57 H57 0.95
C59 H59A 0.98
C59 H59B 0.98
C59 H59C 0.98
O60 H60A 0.848(10)
O60 H60B 0.847(10)
O61 H61A 0.848(10)
O61 H61B 0.843(10)
S62 O63 1.438(4)
S62 O64 1.439(4)
S62 O65 1.447(3)
S62 C66 1.814(6)
C66 F68 1.324(6)
C66 F67 1.325(7)
C66 F69 1.338(6)
S70 O73 1.413(4)
S70 O71 1.415(4)
S70 O72 1.436(4)
S70 C74 1.810(7)
C74 F76 1.324(7)
C74 F77 1.334(7)
C74 F75 1.335(6)
S78 O80 1.425(4)
S78 O81 1.436(4)
S78 O79 1.449(3)
S78 C82 1.811(5)
C82 F83 1.326(6)
C82 F85 1.327(5)
C82 F84 1.345(5)
CL88 C91 1.747(6)
CL89 C92 1.754(7)
CL90 C92 1.729(7)
C91 CL1 1.768(6)
C91 H91A 0.99
C91 H91B 0.99
C92 H92A 0.99
C92 H92B 0.99
C100 H10C 0.98
C100 H10D 0.98
C100 H10E 0.98
